data_7007542
loop_
_publ_author_name
'Luo, Bing'
'Kucera, Benjamin E.'
'Gladfelter, Wayne L.'

_publ_section_title
;
 Hydrido and chloro gallium and aluminium complexes with the tridentate
 bis(2-dimethylaminoethyl)amide ligand.
;
_journal_issue 37
_journal_name_full 'Dalton transactions (Cambridge, England : 2003)'
_journal_page_first 4491
_journal_page_last 4498
_journal_paper_doi 10.1039/b607164c
_journal_year 2006
_chemical_formula_moiety 'C8 H20 Cl2 Ga N3'
_chemical_formula_sum 'C8 H20 Cl2 Ga N3'
_chemical_formula_weight 298.89
_chemical_name_common 04265n
_chemical_name_systematic
;
?
;
_space_group_IT_number 14
_symmetry_cell_setting monoclinic
_symmetry_space_group_name_Hall '-P 2ybc'
_symmetry_space_group_name_H-M 'P 1 21/c 1'
_atom_sites_solution_hydrogens geom
_atom_sites_solution_primary direct
_atom_sites_solution_secondary difmap
_audit_creation_method SHELXL-97
_cell_angle_alpha 90.00
_cell_angle_beta 90.516(2)
_cell_angle_gamma 90.00
_cell_formula_units_Z 4
_cell_length_a 10.1776(15)
_cell_length_b 13.712(2)
_cell_length_c 9.5000(14)
_cell_measurement_reflns_used 3298
_cell_measurement_temperature 173(2)
_cell_volume 1325.7(3)
_computing_cell_refinement 'SAINT, Bruker'
_computing_data_collection 'SMART, Bruker'
_computing_data_reduction 'SAINT, Bruker'
_computing_molecular_graphics 'SHELXTL, Bruker'
_computing_structure_refinement 'SHELXL-97 (Sheldrick, 1997)'
_computing_structure_solution 'SHELXS-97 (Sheldrick, 1990)'
_diffrn_ambient_temperature 173(2)
_diffrn_measured_fraction_theta_full 0.995
_diffrn_measured_fraction_theta_max 0.995
_diffrn_measurement_device_type 'Siemens SMART Platform CCD'
_diffrn_measurement_method 'area detector, omega scans per phi'
_diffrn_radiation_monochromator graphite
_diffrn_radiation_source 'normal-focus sealed tube'
_diffrn_radiation_type MoK\a
_diffrn_radiation_wavelength 0.71073
_diffrn_reflns_av_R_equivalents 0.0325
_diffrn_reflns_av_sigmaI/netI 0.0232
_diffrn_reflns_limit_h_max 13
_diffrn_reflns_limit_h_min -13
_diffrn_reflns_limit_k_max 17
_diffrn_reflns_limit_k_min -17
_diffrn_reflns_limit_l_max 12
_diffrn_reflns_limit_l_min -12
_diffrn_reflns_number 15458
_diffrn_reflns_theta_full 27.55
_diffrn_reflns_theta_max 27.55
_diffrn_reflns_theta_min 1.49
_exptl_absorpt_coefficient_mu 2.450
_exptl_absorpt_correction_T_max 0.542
_exptl_absorpt_correction_T_min 0.373
_exptl_absorpt_correction_type multi-scan
_exptl_absorpt_process_details 'SADABS, R. Blessing, 1995'
_exptl_crystal_colour colorless
_exptl_crystal_density_diffrn 1.497
_exptl_crystal_density_method 'not measured'
_exptl_crystal_description block
_exptl_crystal_F_000 616
_exptl_crystal_size_max 0.50
_exptl_crystal_size_mid 0.30
_exptl_crystal_size_min 0.25
_refine_diff_density_max 0.763
_refine_diff_density_min -0.458
_refine_diff_density_rms 0.070
_refine_ls_extinction_method none
_refine_ls_goodness_of_fit_ref 1.023
_refine_ls_hydrogen_treatment riding
_refine_ls_matrix_type full
_refine_ls_number_parameters 156
_refine_ls_number_reflns 3048
_refine_ls_number_restraints 17
_refine_ls_restrained_S_all 1.028
_refine_ls_R_factor_all 0.0416
_refine_ls_R_factor_gt 0.0359
_refine_ls_shift/su_max 0.000
_refine_ls_shift/su_mean 0.000
_refine_ls_structure_factor_coef Fsqd
_refine_ls_weighting_details 'calc w=1/[\s^2^(Fo^2^)+(0.0345P)^2^+1.9786P] where P=(Fo^2^+2Fc^2^)/3'
_refine_ls_weighting_scheme calc
_refine_ls_wR_factor_gt 0.0836
_refine_ls_wR_factor_ref 0.0866
_reflns_number_gt 2727
_reflns_number_total 3048
_reflns_threshold_expression >2sigma(I)
_cod_data_source_file b607164c.txt
_cod_data_source_block 04265n
_cod_depositor_comments
;
The following automatic conversions were performed:
'_symmetry_cell_setting' value 'Monoclinic' changed to 'monoclinic'
according to '/home/saulius/struct/CIF-dictionaries/cif_core.dic'
dictionary named 'cif_core.dic' version 2.4.1 from 2010-06-29.

Automatic conversion script
Id: cif_fix_enum 1527 2010-12-29 10:47:43Z saulius 
;
_cod_original_sg_symbol_H-M P2(1)/c
_cod_database_code 7007542

loop_
_symmetry_equiv_pos_as_xyz
'x, y, z'
'-x, y+1/2, -z+1/2'
'-x, -y, -z'
'x, -y-1/2, z-1/2'

loop_
_atom_site_label
_atom_site_type_symbol
_atom_site_fract_x
_atom_site_fract_y
_atom_site_fract_z
_atom_site_U_iso_or_equiv
_atom_site_adp_type
_atom_site_occupancy
_atom_site_symmetry_multiplicity
_atom_site_calc_flag
_atom_site_refinement_flags
_atom_site_disorder_assembly
_atom_site_disorder_group
Ga1 Ga 0.74582(4) 0.46422(2) 0.20032(3) 0.02887(10) Uani 1 1 d D . .
Cl1 Cl 0.56457(10) 0.39123(8) 0.27346(11) 0.0547(3) Uani 1 1 d . A .
Cl2 Cl 0.91792(11) 0.38720(9) 0.29091(13) 0.0650(3) Uani 1 1 d . A .
C1 C 0.6650(7) 0.3066(5) -0.0301(8) 0.0533(14) Uani 0.575(4) 1 d PD A 1
H1A H 0.6655 0.2882 -0.1298 0.080 Uiso 0.575(4) 1 calc PR A 1
H1B H 0.5744 0.3178 -0.0001 0.080 Uiso 0.575(4) 1 calc PR A 1
H1C H 0.7040 0.2540 0.0263 0.080 Uiso 0.575(4) 1 calc PR A 1
C2 C 0.8782(6) 0.3787(5) -0.0613(8) 0.0537(14) Uani 0.575(4) 1 d PD A 1
H2A H 0.8757 0.3694 -0.1636 0.081 Uiso 0.575(4) 1 calc PR A 1
H2B H 0.9133 0.3199 -0.0161 0.081 Uiso 0.575(4) 1 calc PR A 1
H2C H 0.9347 0.4345 -0.0382 0.081 Uiso 0.575(4) 1 calc PR A 1
N1 N 0.7430(6) 0.3976(3) -0.0098(4) 0.0395(7) Uani 0.575(4) 1 d PD A 1
C3 C 0.6816(6) 0.4769(4) -0.0943(6) 0.0444(11) Uani 0.575(4) 1 d PD A 1
H3A H 0.5863 0.4798 -0.0748 0.053 Uiso 0.575(4) 1 calc PR A 1
H3B H 0.6929 0.4632 -0.1958 0.053 Uiso 0.575(4) 1 calc PR A 1
C4 C 0.7450(7) 0.5745(4) -0.0578(5) 0.0418(17) Uani 0.575(4) 1 d PD A 1
H4A H 0.8328 0.5798 -0.1012 0.050 Uiso 0.575(4) 1 calc PR A 1
H4B H 0.6897 0.6291 -0.0918 0.050 Uiso 0.575(4) 1 calc PR A 1
N2 N 0.7559(17) 0.5763(3) 0.0919(4) 0.035(2) Uani 0.575(4) 1 d PD A 1
C5 C 0.783(2) 0.6697(4) 0.1578(6) 0.048(3) Uani 0.575(4) 1 d PD A 1
H5A H 0.7028 0.7106 0.1580 0.057 Uiso 0.575(4) 1 calc PR A 1
H5B H 0.8524 0.7048 0.1057 0.057 Uiso 0.575(4) 1 calc PR A 1
C6 C 0.8286(5) 0.6490(3) 0.3085(5) 0.0612(12) Uani 0.575(4) 1 d PD A 1
H6A H 0.9188 0.6219 0.3093 0.073 Uiso 0.575(4) 1 calc PR A 1
H6B H 0.8280 0.7095 0.3652 0.073 Uiso 0.575(4) 1 calc PR A 1
N3 N 0.7351(3) 0.5775(2) 0.3655(3) 0.0419(6) Uani 1 1 d . A .
C7 C 0.6013(4) 0.6186(3) 0.3721(5) 0.0596(11) Uani 1 1 d . . .
H7A H 0.6025 0.6779 0.4298 0.089 Uiso 1 1 calc R A .
H7B H 0.5419 0.5707 0.4141 0.089 Uiso 1 1 calc R . .
H7C H 0.5705 0.6346 0.2768 0.089 Uiso 1 1 calc R . .
C8 C 0.7735(5) 0.5465(4) 0.5093(4) 0.0645(12) Uani 1 1 d . . .
H8A H 0.7642 0.6016 0.5742 0.097 Uiso 1 1 calc R A .
H8B H 0.8651 0.5245 0.5094 0.097 Uiso 1 1 calc R . .
H8C H 0.7165 0.4930 0.5395 0.097 Uiso 1 1 calc R . .
C1' C 0.6154(7) 0.3805(7) -0.0637(10) 0.0533(14) Uani 0.425(4) 1 d PD A 5
H1'A H 0.6210 0.3571 -0.1609 0.080 Uiso 0.425(4) 1 calc PR A 5
H1'B H 0.5751 0.4454 -0.0628 0.080 Uiso 0.425(4) 1 calc PR A 5
H1'C H 0.5617 0.3354 -0.0087 0.080 Uiso 0.425(4) 1 calc PR A 5
C2' C 0.8037(9) 0.2860(6) 0.0090(10) 0.0537(14) Uani 0.425(4) 1 d PD A 5
H2'A H 0.8097 0.2577 -0.0854 0.081 Uiso 0.425(4) 1 calc PR A 5
H2'B H 0.7458 0.2457 0.0669 0.081 Uiso 0.425(4) 1 calc PR A 5
H2'C H 0.8914 0.2884 0.0523 0.081 Uiso 0.425(4) 1 calc PR A 5
N1' N 0.7494(7) 0.3861(4) -0.0011(4) 0.0395(7) Uani 0.425(4) 1 d PD A 5
C3' C 0.8334(7) 0.4511(5) -0.0853(8) 0.0444(11) Uani 0.425(4) 1 d PD A 5
H3'A H 0.8244 0.4343 -0.1862 0.053 Uiso 0.425(4) 1 calc PR A 5
H3'B H 0.9265 0.4420 -0.0572 0.053 Uiso 0.425(4) 1 calc PR A 5
C4' C 0.7938(10) 0.5575(5) -0.0627(6) 0.0418(17) Uani 0.425(4) 1 d PD A 5
H4'A H 0.8609 0.6020 -0.1015 0.050 Uiso 0.425(4) 1 calc PR A 5
H4'B H 0.7084 0.5713 -0.1094 0.050 Uiso 0.425(4) 1 calc PR A 5
N2' N 0.784(2) 0.5694(4) 0.0854(5) 0.035(2) Uani 0.425(4) 1 d PD A 5
C5' C 0.811(3) 0.6631(5) 0.1495(8) 0.048(3) Uani 0.425(4) 1 d PD A 5
H5'A H 0.7369 0.7083 0.1307 0.057 Uiso 0.425(4) 1 calc PR A 5
H5'B H 0.8915 0.6915 0.1091 0.057 Uiso 0.425(4) 1 calc PR A 5
C6' C 0.8286(5) 0.6490(3) 0.3085(5) 0.0612(12) Uani 0.425(4) 1 d PD A 5
H6'A H 0.9194 0.6266 0.3283 0.073 Uiso 0.425(4) 1 calc PR A 5
H6'B H 0.8162 0.7123 0.3565 0.073 Uiso 0.425(4) 1 calc PR A 5

loop_
_atom_site_aniso_label
_atom_site_aniso_U_11
_atom_site_aniso_U_22
_atom_site_aniso_U_33
_atom_site_aniso_U_23
_atom_site_aniso_U_13
_atom_site_aniso_U_12
Ga1 0.03365(17) 0.02194(15) 0.03101(16) 0.00177(12) -0.00126(15) -0.00058(14)
Cl1 0.0545(6) 0.0546(6) 0.0553(6) -0.0020(5) 0.0125(4) -0.0243(5)
Cl2 0.0587(6) 0.0727(7) 0.0634(6) 0.0038(6) -0.0137(5) 0.0315(5)
C1 0.052(3) 0.048(3) 0.059(3) -0.022(3) -0.003(3) -0.009(3)
C2 0.049(3) 0.050(3) 0.061(3) -0.025(3) 0.002(3) -0.001(3)
N1 0.0371(15) 0.0341(15) 0.0473(15) -0.0164(12) 0.0005(14) 0.0004(15)
C3 0.047(3) 0.055(3) 0.031(2) -0.009(2) -0.001(2) -0.001(2)
C4 0.042(5) 0.048(3) 0.0351(18) 0.0086(18) 0.000(3) 0.000(3)
N2 0.051(7) 0.0240(13) 0.0315(13) 0.0015(11) 0.0075(18) 0.001(2)
C5 0.063(9) 0.0205(16) 0.060(2) -0.0011(16) 0.026(3) -0.001(3)
C6 0.085(3) 0.040(2) 0.059(2) -0.0197(19) 0.019(2) -0.027(2)
N3 0.0491(17) 0.0417(14) 0.0349(13) -0.0100(11) 0.0057(13) -0.0045(14)
C7 0.067(3) 0.048(2) 0.064(3) -0.012(2) 0.020(2) 0.009(2)
C8 0.080(3) 0.078(3) 0.0355(18) -0.0107(18) 0.001(2) -0.014(3)
C1' 0.052(3) 0.048(3) 0.059(3) -0.022(3) -0.003(3) -0.009(3)
C2' 0.049(3) 0.050(3) 0.061(3) -0.025(3) 0.002(3) -0.001(3)
N1' 0.0371(15) 0.0341(15) 0.0473(15) -0.0164(12) 0.0005(14) 0.0004(15)
C3' 0.047(3) 0.055(3) 0.031(2) -0.009(2) -0.001(2) -0.001(2)
C4' 0.042(5) 0.048(3) 0.0351(18) 0.0086(18) 0.000(3) 0.000(3)
N2' 0.051(7) 0.0240(13) 0.0315(13) 0.0015(11) 0.0075(18) 0.001(2)
C5' 0.063(9) 0.0205(16) 0.060(2) -0.0011(16) 0.026(3) -0.001(3)
C6' 0.085(3) 0.040(2) 0.059(2) -0.0197(19) 0.019(2) -0.027(2)

loop_
_atom_type_symbol
_atom_type_description
_atom_type_scat_dispersion_real
_atom_type_scat_dispersion_imag
_atom_type_scat_source
C C 0.0033 0.0016 'International Tables Vol C Tables 4.2.6.8 and 6.1.1.4'
H H 0.0000 0.0000 'International Tables Vol C Tables 4.2.6.8 and 6.1.1.4'
N N 0.0061 0.0033 'International Tables Vol C Tables 4.2.6.8 and 6.1.1.4'
Cl Cl 0.1484 0.1585 'International Tables Vol C Tables 4.2.6.8 and 6.1.1.4'
Ga Ga 0.2307 1.6083 'International Tables Vol C Tables 4.2.6.8 and 6.1.1.4'

loop_
_geom_angle_atom_site_label_1
_geom_angle_atom_site_label_2
_geom_angle_atom_site_label_3
_geom_angle
_geom_angle_site_symmetry_1
_geom_angle_site_symmetry_3
_geom_angle_publ_flag
N2' Ga1 N2 9.5(13) . . ?
N2' Ga1 N1' 82.0(2) . . ?
N2 Ga1 N1' 85.3(2) . . ?
N2' Ga1 N1 77.8(2) . . ?
N2 Ga1 N1 80.78(16) . . ?
N1' Ga1 N1 5.0(2) . . ?
N2' Ga1 N3 83.3(2) . . ?
N2 Ga1 N3 79.37(17) . . ?
N1' Ga1 N3 164.46(17) . . ?
N1 Ga1 N3 159.59(15) . . ?
N2' Ga1 Cl2 115.6(8) . . ?
N2 Ga1 Cl2 124.3(5) . . ?
N1' Ga1 Cl2 94.97(18) . . ?
N1 Ga1 Cl2 99.14(15) . . ?
N3 Ga1 Cl2 95.93(9) . . ?
N2' Ga1 Cl1 135.7(8) . . ?
N2 Ga1 Cl1 126.8(5) . . ?
N1' Ga1 Cl1 94.20(18) . . ?
N1 Ga1 Cl1 95.35(14) . . ?
N3 Ga1 Cl1 92.75(9) . . ?
Cl2 Ga1 Cl1 108.71(5) . . ?
C3 N1 C2 109.6(5) . . ?
C3 N1 C1 108.8(4) . . ?
C2 N1 C1 107.7(4) . . ?
C3 N1 Ga1 100.9(3) . . ?
C2 N1 Ga1 111.5(4) . . ?
C1 N1 Ga1 117.9(4) . . ?
N1 C3 C4 110.1(4) . . ?
N1 C3 H3A 109.6 . . ?
C4 C3 H3A 109.6 . . ?
N1 C3 H3B 109.6 . . ?
C4 C3 H3B 109.6 . . ?
H3A C3 H3B 108.1 . . ?
N2 C4 C3 105.8(4) . . ?
N2 C4 H4A 110.6 . . ?
C3 C4 H4A 110.6 . . ?
N2 C4 H4B 110.6 . . ?
C3 C4 H4B 110.6 . . ?
H4A C4 H4B 108.7 . . ?
C4 N2 C5 117.3(4) . . ?
C4 N2 Ga1 122.4(3) . . ?
C5 N2 Ga1 120.2(3) . . ?
N2 C5 C6 107.1(5) . . ?
N2 C5 H5A 110.3 . . ?
C6 C5 H5A 110.3 . . ?
N2 C5 H5B 110.3 . . ?
C6 C5 H5B 110.3 . . ?
H5A C5 H5B 108.5 . . ?
N3 C6 C5 106.1(6) . . ?
N3 C6 H6A 110.5 . . ?
C5 C6 H6A 110.5 . . ?
N3 C6 H6B 110.5 . . ?
C5 C6 H6B 110.5 . . ?
H6A C6 H6B 108.7 . . ?
C6 N3 C7 111.2(3) . . ?
C6 N3 C8 111.3(3) . . ?
C7 N3 C8 107.9(3) . . ?
C6 N3 Ga1 99.8(2) . . ?
C7 N3 Ga1 110.5(2) . . ?
C8 N3 Ga1 116.1(2) . . ?
N3 C7 H7A 109.5 . . ?
N3 C7 H7B 109.5 . . ?
H7A C7 H7B 109.5 . . ?
N3 C7 H7C 109.5 . . ?
H7A C7 H7C 109.5 . . ?
H7B C7 H7C 109.5 . . ?
N3 C8 H8A 109.5 . . ?
N3 C8 H8B 109.5 . . ?
H8A C8 H8B 109.5 . . ?
N3 C8 H8C 109.5 . . ?
H8A C8 H8C 109.5 . . ?
H8B C8 H8C 109.5 . . ?
C3' N1' C2' 112.2(5) . . ?
C3' N1' C1' 110.4(5) . . ?
C2' N1' C1' 108.6(5) . . ?
C3' N1' Ga1 101.1(3) . . ?
C2' N1' Ga1 113.9(4) . . ?
C1' N1' Ga1 110.6(5) . . ?
N1' C3' C4' 110.2(5) . . ?
N1' C3' H3'A 109.6 . . ?
C4' C3' H3'A 109.6 . . ?
N1' C3' H3'B 109.6 . . ?
C4' C3' H3'B 109.6 . . ?
H3'A C3' H3'B 108.1 . . ?
N2' C4' C3' 105.6(6) . . ?
N2' C4' H4'A 110.6 . . ?
C3' C4' H4'A 110.6 . . ?
N2' C4' H4'B 110.6 . . ?
C3' C4' H4'B 110.6 . . ?
H4'A C4' H4'B 108.7 . . ?
C4' N2' C5' 120.3(6) . . ?
C4' N2' Ga1 120.7(4) . . ?
C5' N2' Ga1 118.9(5) . . ?
N2' C5' H5'A 109.9 . . ?
N2' C5' H5'B 109.9 . . ?
H5'A C5' H5'B 108.3 . . ?

loop_
_geom_bond_atom_site_label_1
_geom_bond_atom_site_label_2
_geom_bond_distance
_geom_bond_site_symmetry_2
_geom_bond_publ_flag
Ga1 N2' 1.852(3) . ?
Ga1 N2 1.854(3) . ?
Ga1 N1' 2.193(3) . ?
Ga1 N1 2.195(3) . ?
Ga1 N3 2.211(3) . ?
Ga1 Cl2 2.2129(10) . ?
Ga1 Cl1 2.2159(10) . ?
C1 N1 1.491(6) . ?
C1 H1A 0.9800 . ?
C1 H1B 0.9800 . ?
C1 H1C 0.9800 . ?
C2 N1 1.487(7) . ?
C2 H2A 0.9800 . ?
C2 H2B 0.9800 . ?
C2 H2C 0.9800 . ?
N1 C3 1.486(7) . ?
C3 C4 1.524(7) . ?
C3 H3A 0.9900 . ?
C3 H3B 0.9900 . ?
C4 N2 1.425(5) . ?
C4 H4A 0.9900 . ?
C4 H4B 0.9900 . ?
N2 C5 1.451(5) . ?
C5 C6 1.528(7) . ?
C5 H5A 0.9900 . ?
C5 H5B 0.9900 . ?
C6 N3 1.473(5) . ?
C6 H6A 0.9900 . ?
C6 H6B 0.9900 . ?
N3 C7 1.476(5) . ?
N3 C8 1.480(5) . ?
C7 H7A 0.9800 . ?
C7 H7B 0.9800 . ?
C7 H7C 0.9800 . ?
C8 H8A 0.9800 . ?
C8 H8B 0.9800 . ?
C8 H8C 0.9800 . ?
C1' N1' 1.485(7) . ?
C1' H1'A 0.9800 . ?
C1' H1'B 0.9800 . ?
C1' H1'C 0.9800 . ?
C2' N1' 1.482(7) . ?
C2' H2'A 0.9800 . ?
C2' H2'B 0.9800 . ?
C2' H2'C 0.9800 . ?
N1' C3' 1.476(7) . ?
C3' C4' 1.529(7) . ?
C3' H3'A 0.9900 . ?
C3' H3'B 0.9900 . ?
C4' N2' 1.421(6) . ?
C4' H4'A 0.9900 . ?
C4' H4'B 0.9900 . ?
N2' C5' 1.446(5) . ?
C5' H5'A 0.9900 . ?
C5' H5'B 0.9900 . ?

loop_
_geom_torsion_atom_site_label_1
_geom_torsion_atom_site_label_2
_geom_torsion_atom_site_label_3
_geom_torsion_atom_site_label_4
_geom_torsion
_geom_torsion_site_symmetry_1
_geom_torsion_site_symmetry_2
_geom_torsion_site_symmetry_3
_geom_torsion_site_symmetry_4
_geom_torsion_publ_flag
N2' Ga1 N1 C3 -37.7(9) . . . . ?
N2 Ga1 N1 C3 -28.5(6) . . . . ?
N1' Ga1 N1 C3 175(3) . . . . ?
N3 Ga1 N1 C3 -15.0(7) . . . . ?
Cl2 Ga1 N1 C3 -152.1(3) . . . . ?
Cl1 Ga1 N1 C3 97.9(3) . . . . ?
N2' Ga1 N1 C2 78.6(9) . . . . ?
N2 Ga1 N1 C2 87.8(7) . . . . ?
N1' Ga1 N1 C2 -69(3) . . . . ?
N3 Ga1 N1 C2 101.3(6) . . . . ?
Cl2 Ga1 N1 C2 -35.8(4) . . . . ?
Cl1 Ga1 N1 C2 -145.7(4) . . . . ?
N2' Ga1 N1 C1 -156.0(9) . . . . ?
N2 Ga1 N1 C1 -146.8(7) . . . . ?
N1' Ga1 N1 C1 57(3) . . . . ?
N3 Ga1 N1 C1 -133.3(5) . . . . ?
Cl2 Ga1 N1 C1 89.7(5) . . . . ?
Cl1 Ga1 N1 C1 -20.3(5) . . . . ?
C2 N1 C3 C4 -71.6(5) . . . . ?
C1 N1 C3 C4 170.8(5) . . . . ?
Ga1 N1 C3 C4 46.1(5) . . . . ?
N1 C3 C4 N2 -44.2(10) . . . . ?
C3 C4 N2 C5 -165.3(12) . . . . ?
C3 C4 N2 Ga1 18.1(14) . . . . ?
N2' Ga1 N2 C4 77.1(16) . . . . ?
N1' Ga1 N2 C4 8.1(12) . . . . ?
N1 Ga1 N2 C4 6.1(11) . . . . ?
N3 Ga1 N2 C4 -169.2(13) . . . . ?
Cl2 Ga1 N2 C4 100.9(12) . . . . ?
Cl1 Ga1 N2 C4 -83.7(12) . . . . ?
N2' Ga1 N2 C5 -99(3) . . . . ?
N1' Ga1 N2 C5 -168.5(14) . . . . ?
N1 Ga1 N2 C5 -170.4(14) . . . . ?
N3 Ga1 N2 C5 14.3(13) . . . . ?
Cl2 Ga1 N2 C5 -75.6(14) . . . . ?
Cl1 Ga1 N2 C5 99.8(13) . . . . ?
C4 N2 C5 C6 -164.1(12) . . . . ?
Ga1 N2 C5 C6 12.6(18) . . . . ?
N2 C5 C6 N3 -46.6(14) . . . . ?
C5 C6 N3 C7 -63.2(7) . . . . ?
C5 C6 N3 C8 176.5(6) . . . . ?
C5 C6 N3 Ga1 53.4(6) . . . . ?
N2' Ga1 N3 C6 -29.2(8) . . . . ?
N2 Ga1 N3 C6 -37.9(6) . . . . ?
N1' Ga1 N3 C6 -48.4(8) . . . . ?
N1 Ga1 N3 C6 -51.5(6) . . . . ?
Cl2 Ga1 N3 C6 86.0(3) . . . . ?
Cl1 Ga1 N3 C6 -164.9(3) . . . . ?
N2' Ga1 N3 C7 87.9(8) . . . . ?
N2 Ga1 N3 C7 79.2(6) . . . . ?
N1' Ga1 N3 C7 68.7(8) . . . . ?
N1 Ga1 N3 C7 65.6(6) . . . . ?
Cl2 Ga1 N3 C7 -156.9(2) . . . . ?
Cl1 Ga1 N3 C7 -47.8(2) . . . . ?
N2' Ga1 N3 C8 -148.9(8) . . . . ?
N2 Ga1 N3 C8 -157.6(6) . . . . ?
N1' Ga1 N3 C8 -168.1(7) . . . . ?
N1 Ga1 N3 C8 -171.2(5) . . . . ?
Cl2 Ga1 N3 C8 -33.7(3) . . . . ?
Cl1 Ga1 N3 C8 75.4(3) . . . . ?
N2' Ga1 N1' C3' 23.9(9) . . . . ?
N2 Ga1 N1' C3' 32.8(6) . . . . ?
N1 Ga1 N1' C3' 56(3) . . . . ?
N3 Ga1 N1' C3' 43.1(10) . . . . ?
Cl2 Ga1 N1' C3' -91.3(4) . . . . ?
Cl1 Ga1 N1' C3' 159.5(4) . . . . ?
N2' Ga1 N1' C2' 144.3(10) . . . . ?
N2 Ga1 N1' C2' 153.3(7) . . . . ?
N1 Ga1 N1' C2' 176(4) . . . . ?
N3 Ga1 N1' C2' 163.6(6) . . . . ?
Cl2 Ga1 N1' C2' 29.2(5) . . . . ?
Cl1 Ga1 N1' C2' -80.1(5) . . . . ?
N2' Ga1 N1' C1' -93.0(9) . . . . ?
N2 Ga1 N1' C1' -84.1(7) . . . . ?
N1 Ga1 N1' C1' -61(3) . . . . ?
N3 Ga1 N1' C1' -73.8(10) . . . . ?
Cl2 Ga1 N1' C1' 151.8(5) . . . . ?
Cl1 Ga1 N1' C1' 42.6(5) . . . . ?
C2' N1' C3' C4' -165.8(6) . . . . ?
C1' N1' C3' C4' 73.0(7) . . . . ?
Ga1 N1' C3' C4' -44.1(6) . . . . ?
N1' C3' C4' N2' 47.8(12) . . . . ?
C3' C4' N2' C5' 150(2) . . . . ?
C3' C4' N2' Ga1 -26.4(19) . . . . ?
N2 Ga1 N2' C4' -108(4) . . . . ?
N1' Ga1 N2' C4' 1.8(16) . . . . ?
N1 Ga1 N2' C4' -0.9(16) . . . . ?
N3 Ga1 N2' C4' -173.1(18) . . . . ?
Cl2 Ga1 N2' C4' 93.5(17) . . . . ?
Cl1 Ga1 N2' C4' -86.1(19) . . . . ?
N2 Ga1 N2' C5' 75.1(19) . . . . ?
N1' Ga1 N2' C5' -175(2) . . . . ?
N1 Ga1 N2' C5' -178(2) . . . . ?
N3 Ga1 N2' C5' 10.2(19) . . . . ?
Cl2 Ga1 N2' C5' -83(2) . . . . ?
Cl1 Ga1 N2' C5' 97.3(19) . . . . ?
